data_7119144
loop_
_publ_author_name
'Erchang Shang'
'Junzhi Zhang'
'Jinyi Bai'
'Zhan Wang'
'Xiang Li'
'Bing Zhu'
'Xiaoguang Lei'

_publ_section_title
;
 Syntheses of [1,2,4]triazolo[1,5-a]benzazoles enabled by the
 transition-metal-free oxidative N-N bond formation
;
_journal_name_full Chem.Commun.
_journal_page_first 7028
_journal_volume 52
_journal_year 2016
_chemical_formula_moiety 'C16 H14 N4'
_chemical_formula_sum 'C16 H14 N4'
_chemical_formula_weight 262.31
_chemical_name_systematic 4a
_space_group_crystal_system monoclinic
_space_group_IT_number 14
_space_group_name_Hall '-P 2yn'
_space_group_name_H-M_alt 'P 1 21/n 1'
_symmetry_space_group_name_Hall '-P 2yn'
_symmetry_space_group_name_H-M 'P 1 21/n 1'
_atom_sites_solution_hydrogens mixed
_atom_sites_solution_primary iterative
_audit_creation_date 2015-07-04
_audit_creation_method
;
Olex2 1.2
(compiled 2014.11.28 svn.r3106 for OlexSys, GUI svn.r4998)
;
_audit_update_record
;
2015-12-09 deposited with the CCDC.
2016-05-03 downloaded from the CCDC.
;
_cell_angle_alpha 90
_cell_angle_beta 90.062(11)
_cell_angle_gamma 90
_cell_formula_units_Z 4
_cell_length_a 5.9753(6)
_cell_length_b 15.9285(17)
_cell_length_c 13.4470(13)
_cell_measurement_reflns_used 738
_cell_measurement_temperature 180.00(10)
_cell_measurement_theta_max 26.3870
_cell_measurement_theta_min 3.7230
_cell_volume 1279.9(2)
_computing_cell_refinement
;
CrysAlisPro, Agilent Technologies,
Version 1.171.36.32 (release 02-08-2013 CrysAlis171 .NET)
(compiled Aug  2 2013,16:46:58)
;
_computing_data_collection
;
CrysAlisPro, Agilent Technologies,
Version 1.171.36.32 (release 02-08-2013 CrysAlis171 .NET)
(compiled Aug  2 2013,16:46:58)
;
_computing_data_reduction
;
CrysAlisPro, Agilent Technologies,
Version 1.171.36.32 (release 02-08-2013 CrysAlis171 .NET)
(compiled Aug  2 2013,16:46:58)
;
_computing_molecular_graphics 'Olex2 (Dolomanov et al., 2009)'
_computing_publication_material 'Olex2 (Dolomanov et al., 2009)'
_computing_structure_refinement 'ShelXL (Sheldrick, 2008)'
_computing_structure_solution
;
Superflip (Palatinus & Chapuis, 2007;Palatinus & van der Lee, 2008;
Palatinus et al., 2012)
;
_diffrn_ambient_temperature 180.00(10)
_diffrn_detector_area_resol_mean 10.3914
_diffrn_measured_fraction_theta_full 0.877
_diffrn_measured_fraction_theta_max 0.895
_diffrn_measurement_details
;
  1 omega  -12.00   55.00   1.0000    2.0000
omega____ theta____ kappa____ phi______ frames
    -       10.7017  -19.0000   60.0000 67

  2 omega  -69.00  -19.00   1.0000    2.0000
omega____ theta____ kappa____ phi______ frames
    -       10.7017  -19.0000   60.0000 50
;
_diffrn_measurement_device_type 'SuperNova, Dual, Cu at zero, Atlas'
_diffrn_measurement_method '\w scans'
_diffrn_orient_matrix_UB_11 0.0065264000
_diffrn_orient_matrix_UB_12 0.0410949000
_diffrn_orient_matrix_UB_13 0.0201594000
_diffrn_orient_matrix_UB_21 -0.1006203000
_diffrn_orient_matrix_UB_22 -0.0070862000
_diffrn_orient_matrix_UB_23 0.0266555000
_diffrn_orient_matrix_UB_31 0.0626007000
_diffrn_orient_matrix_UB_32 -0.0156613000
_diffrn_orient_matrix_UB_33 0.0407982000
_diffrn_radiation_monochromator mirror
_diffrn_radiation_type MoK\a
_diffrn_radiation_wavelength 0.71073
_diffrn_reflns_av_R_equivalents 0.0273
_diffrn_reflns_av_unetI/netI 0.0566
_diffrn_reflns_Laue_measured_fraction_full 0.877
_diffrn_reflns_Laue_measured_fraction_max 0.895
_diffrn_reflns_limit_h_max 5
_diffrn_reflns_limit_h_min -7
_diffrn_reflns_limit_k_max 12
_diffrn_reflns_limit_k_min -18
_diffrn_reflns_limit_l_max 16
_diffrn_reflns_limit_l_min -12
_diffrn_reflns_number 3290
_diffrn_reflns_point_group_measured_fraction_full 0.877
_diffrn_reflns_point_group_measured_fraction_max 0.895
_diffrn_reflns_theta_full 25.242
_diffrn_reflns_theta_max 25.024
_diffrn_reflns_theta_min 3.642
_diffrn_source 'SuperNova (Mo) X-ray Source'
_exptl_absorpt_coefficient_mu 0.085
_exptl_absorpt_correction_T_max 1.00000
_exptl_absorpt_correction_T_min 0.83135
_exptl_absorpt_correction_type multi-scan
_exptl_absorpt_process_details
;
CrysAlisPro, Agilent Technologies,
Version 1.171.36.32 (release 02-08-2013 CrysAlis171 .NET)
(compiled Aug  2 2013,16:46:58)
Empirical absorption correction using spherical harmonics,
 implemented in SCALE3 ABSPACK scaling algorithm.
;
_exptl_crystal_density_diffrn 1.361
_exptl_crystal_F_000 552
_exptl_crystal_size_max 0.1
_exptl_crystal_size_mid 0.1
_exptl_crystal_size_min 0.05
_refine_diff_density_max 0.181
_refine_diff_density_min -0.196
_refine_diff_density_rms 0.052
_refine_ls_extinction_coef .
_refine_ls_extinction_method none
_refine_ls_goodness_of_fit_ref 1.085
_refine_ls_hydrogen_treatment mixed
_refine_ls_matrix_type full
_refine_ls_number_parameters 187
_refine_ls_number_reflns 2023
_refine_ls_number_restraints 0
_refine_ls_restrained_S_all 1.085
_refine_ls_R_factor_all 0.0848
_refine_ls_R_factor_gt 0.0502
_refine_ls_shift/su_max 0.000
_refine_ls_shift/su_mean 0.000
_refine_ls_structure_factor_coef Fsqd
_refine_ls_weighting_details 'w=1/[\s^2^(Fo^2^)+(0.0522P)^2^+0.1388P] where P=(Fo^2^+2Fc^2^)/3'
_refine_ls_weighting_scheme calc
_refine_ls_wR_factor_gt 0.1100
_refine_ls_wR_factor_ref 0.1324
_reflns_Friedel_coverage 0.000
_reflns_Friedel_fraction_full .
_reflns_Friedel_fraction_max .
_reflns_number_gt 1365
_reflns_number_total 2023
_reflns_threshold_expression 'I > 2\s(I)'
_cod_data_source_file c6cc01976e2.cif
_cod_data_source_block exp_5557
_cod_database_code 7119144
_shelxl_version_number 2014-3
_chemical_oxdiff_formula C16H10N4
_shelx_space_group_comment
;
The symmetry employed for this shelxl refinement is uniquely defined
by the following loop, which should always be used as a source of
symmetry information in preference to the above space-group names.
They are only intended as comments.
;
_shelx_estimated_absorpt_t_max 0.996
_shelx_estimated_absorpt_t_min 0.992
_reflns_odcompleteness_completeness 87.13
_reflns_odcompleteness_iscentric 1
_reflns_odcompleteness_theta 25.97
_olex2_refinement_description
;
1. Fixed Uiso
 At 1.2 times of:
  All C(H) groups
 At 1.5 times of:
  All C(H,H,H) groups
2.a Aromatic/amide H refined with riding coordinates:
 C5(H5), C8(H8), C12(H12), C13(H13), C14(H14), C15(H15), C16(H16)
2.b Idealised Me refined as rotating group:
 C9(H9A,H9B,H9C), C10(H10A,H10B,H10C)
;
_olex2_submission_special_instructions 'No special instructions were received'

loop_
_space_group_symop_operation_xyz
'x, y, z'
'-x+1/2, y+1/2, -z+1/2'
'-x, -y, -z'
'x-1/2, -y-1/2, z-1/2'

loop_
_atom_site_label
_atom_site_type_symbol
_atom_site_fract_x
_atom_site_fract_y
_atom_site_fract_z
_atom_site_U_iso_or_equiv
_atom_site_adp_type
_atom_site_occupancy
_atom_site_site_symmetry_order
_atom_site_calc_flag
_atom_site_refinement_flags_posn
_atom_site_refinement_flags_adp
_atom_site_refinement_flags_occupancy
_atom_site_disorder_assembly
_atom_site_disorder_group
C1 C 0.7504(4) 0.04119(15) 0.92980(17) 0.0230(6) Uani 1 1 d . . . . .
C2 C 0.9204(4) 0.13294(15) 1.01143(17) 0.0229(6) Uani 1 1 d . . . . .
C3 C 0.9595(4) 0.01340(15) 0.79482(16) 0.0223(6) Uani 1 1 d . . . . .
C4 C 0.7635(4) -0.03567(15) 0.79362(17) 0.0242(6) Uani 1 1 d . . . . .
C5 C 0.7270(4) -0.09100(16) 0.71646(17) 0.0270(6) Uani 1 1 d . . . . .
H5 H 0.5949 -0.1242 0.7147 0.032 Uiso 1 1 calc R . . . .
C6 C 0.8851(4) -0.09772(16) 0.64145(18) 0.0270(6) Uani 1 1 d . . . . .
C7 C 1.0823(4) -0.04892(16) 0.64373(18) 0.0277(6) Uani 1 1 d . . . . .
C8 C 1.1188(4) 0.00725(15) 0.72140(17) 0.0264(6) Uani 1 1 d . . . . .
H8 H 1.2506 0.0405 0.7236 0.032 Uiso 1 1 calc R . . . .
C9 C 0.8449(5) -0.15908(18) 0.5579(2) 0.0387(7) Uani 1 1 d . . . . .
H9A H 0.7009 -0.1873 0.5680 0.058 Uiso 1 1 calc GR . . . .
H9B H 0.9651 -0.2009 0.5571 0.058 Uiso 1 1 calc GR . . . .
H9C H 0.8424 -0.1289 0.4944 0.058 Uiso 1 1 calc GR . . . .
C10 C 1.2536(5) -0.05674(19) 0.56238(19) 0.0382(7) Uani 1 1 d . . . . .
H10A H 1.3796 -0.0191 0.5763 0.057 Uiso 1 1 calc GR . . . .
H10B H 1.1855 -0.0414 0.4986 0.057 Uiso 1 1 calc GR . . . .
H10C H 1.3075 -0.1148 0.5592 0.057 Uiso 1 1 calc GR . . . .
C11 C 0.9699(4) 0.19430(14) 1.08971(18) 0.0230(6) Uani 1 1 d . . . . .
C12 C 1.1744(4) 0.23601(16) 1.09241(19) 0.0306(7) Uani 1 1 d . . . . .
H12 H 1.2849 0.2243 1.0436 0.037 Uiso 1 1 calc R . . . .
C13 C 1.2173(5) 0.29444(16) 1.1660(2) 0.0373(7) Uani 1 1 d . . . . .
H13 H 1.3566 0.3232 1.1673 0.045 Uiso 1 1 calc R . . . .
C14 C 1.0578(5) 0.31118(17) 1.2377(2) 0.0380(7) Uani 1 1 d . . . . .
H14 H 1.0877 0.3514 1.2881 0.046 Uiso 1 1 calc R . . . .
C15 C 0.8549(5) 0.26945(16) 1.2362(2) 0.0357(7) Uani 1 1 d . . . . .
H15 H 0.7458 0.2806 1.2858 0.043 Uiso 1 1 calc R . . . .
C16 C 0.8115(4) 0.21143(15) 1.16227(19) 0.0293(6) Uani 1 1 d . . . . .
H16 H 0.6717 0.1830 1.1611 0.035 Uiso 1 1 calc R . . . .
H1 H 0.494(6) -0.0496(18) 0.906(2) 0.061(9) Uiso 1 1 d . . . . .
N1 N 0.6349(4) -0.01750(13) 0.87747(15) 0.0259(5) Uani 1 1 d . . . . .
N2 N 0.7287(3) 0.08514(13) 1.01302(14) 0.0246(5) Uani 1 1 d . . . . .
N3 N 1.0561(3) 0.12131(12) 0.93379(14) 0.0255(5) Uani 1 1 d . . . . .
N4 N 0.9412(3) 0.06068(12) 0.88211(14) 0.0235(5) Uani 1 1 d . . . . .

loop_
_atom_site_aniso_label
_atom_site_aniso_U_11
_atom_site_aniso_U_22
_atom_site_aniso_U_33
_atom_site_aniso_U_23
_atom_site_aniso_U_13
_atom_site_aniso_U_12
C1 0.0237(14) 0.0217(13) 0.0237(13) 0.0021(11) 0.0010(12) -0.0023(11)
C2 0.0263(13) 0.0195(13) 0.0229(12) 0.0040(10) -0.0002(11) 0.0010(11)
C3 0.0246(14) 0.0219(13) 0.0206(13) 0.0010(10) -0.0008(11) 0.0024(11)
C4 0.0283(14) 0.0247(14) 0.0197(12) 0.0036(11) -0.0001(11) 0.0031(12)
C5 0.0278(14) 0.0268(14) 0.0264(14) 0.0017(11) -0.0030(12) -0.0010(12)
C6 0.0313(15) 0.0270(15) 0.0229(13) -0.0014(11) -0.0015(12) 0.0056(12)
C7 0.0273(14) 0.0304(15) 0.0253(14) 0.0012(11) 0.0015(12) 0.0068(12)
C8 0.0254(14) 0.0283(15) 0.0254(13) 0.0007(11) 0.0009(11) 0.0010(11)
C9 0.0374(16) 0.0435(18) 0.0352(16) -0.0112(13) 0.0017(13) 0.0010(14)
C10 0.0324(16) 0.0513(19) 0.0308(15) -0.0051(13) 0.0065(13) 0.0016(14)
C11 0.0263(14) 0.0182(13) 0.0244(14) 0.0029(10) -0.0026(11) 0.0009(11)
C12 0.0308(15) 0.0286(15) 0.0325(15) 0.0020(12) 0.0005(12) -0.0044(12)
C13 0.0362(16) 0.0299(16) 0.0458(18) -0.0003(13) -0.0083(14) -0.0116(13)
C14 0.0465(18) 0.0266(16) 0.0410(17) -0.0094(12) -0.0066(15) -0.0033(14)
C15 0.0392(17) 0.0331(16) 0.0347(15) -0.0081(13) 0.0018(13) 0.0057(14)
C16 0.0288(15) 0.0260(15) 0.0331(15) -0.0016(12) -0.0006(12) -0.0037(12)
N1 0.0281(12) 0.0274(12) 0.0222(11) -0.0013(9) 0.0025(10) -0.0061(10)
N2 0.0247(11) 0.0236(12) 0.0256(11) 0.0005(9) 0.0016(9) -0.0034(10)
N3 0.0273(12) 0.0236(12) 0.0257(11) -0.0010(9) 0.0000(9) -0.0043(10)
N4 0.0244(11) 0.0229(12) 0.0233(11) -0.0009(9) 0.0011(9) -0.0027(9)

loop_
_atom_type_symbol
_atom_type_description
_atom_type_scat_dispersion_real
_atom_type_scat_dispersion_imag
_atom_type_scat_source
C C 0.0033 0.0016 'International Tables Vol C Tables 4.2.6.8 and 6.1.1.4'
H H 0.0000 0.0000 'International Tables Vol C Tables 4.2.6.8 and 6.1.1.4'
N N 0.0061 0.0033 'International Tables Vol C Tables 4.2.6.8 and 6.1.1.4'

loop_
_geom_angle_atom_site_label_1
_geom_angle_atom_site_label_2
_geom_angle_atom_site_label_3
_geom_angle
_geom_angle_site_symmetry_1
_geom_angle_site_symmetry_3
N2 C1 N1 138.6(2) . .
N2 C1 N4 111.4(2) . .
N4 C1 N1 110.0(2) . .
N2 C2 C11 121.7(2) . .
N3 C2 C11 122.1(2) . .
N3 C2 N2 116.2(2) . .
C8 C3 C4 121.9(2) . .
C8 C3 N4 134.0(2) . .
N4 C3 C4 104.0(2) . .
C5 C4 C3 119.7(2) . .
C5 C4 N1 130.8(2) . .
N1 C4 C3 109.5(2) . .
C4 C5 H5 120.4 . .
C4 C5 C6 119.3(2) . .
C6 C5 H5 120.4 . .
C5 C6 C7 120.7(2) . .
C5 C6 C9 118.9(2) . .
C7 C6 C9 120.4(2) . .
C6 C7 C10 120.5(2) . .
C8 C7 C6 120.0(2) . .
C8 C7 C10 119.5(2) . .
C3 C8 C7 118.4(2) . .
C3 C8 H8 120.8 . .
C7 C8 H8 120.8 . .
C6 C9 H9A 109.5 . .
C6 C9 H9B 109.5 . .
C6 C9 H9C 109.5 . .
H9A C9 H9B 109.5 . .
H9A C9 H9C 109.5 . .
H9B C9 H9C 109.5 . .
C7 C10 H10A 109.5 . .
C7 C10 H10B 109.5 . .
C7 C10 H10C 109.5 . .
H10A C10 H10B 109.5 . .
H10A C10 H10C 109.5 . .
H10B C10 H10C 109.5 . .
C12 C11 C2 120.9(2) . .
C16 C11 C2 119.9(2) . .
C16 C11 C12 119.2(2) . .
C11 C12 H12 119.9 . .
C13 C12 C11 120.1(3) . .
C13 C12 H12 119.9 . .
C12 C13 H13 119.9 . .
C14 C13 C12 120.1(3) . .
C14 C13 H13 119.9 . .
C13 C14 H14 119.9 . .
C13 C14 C15 120.1(3) . .
C15 C14 H14 119.9 . .
C14 C15 H15 120.1 . .
C16 C15 C14 119.7(3) . .
C16 C15 H15 120.1 . .
C11 C16 H16 119.7 . .
C15 C16 C11 120.7(2) . .
C15 C16 H16 119.7 . .
C1 N1 C4 106.3(2) . .
C1 N1 H1 123.5(16) . .
C4 N1 H1 129.1(17) . .
C1 N2 C2 101.4(2) . .
C2 N3 N4 100.92(19) . .
C1 N4 C3 110.06(19) . .
C1 N4 N3 110.2(2) . .
N3 N4 C3 139.8(2) . .

loop_
_geom_bond_atom_site_label_1
_geom_bond_atom_site_label_2
_geom_bond_distance
_geom_bond_site_symmetry_2
C1 N1 1.358(3) .
C1 N2 1.327(3) .
C1 N4 1.345(3) .
C2 C11 1.466(3) .
C2 N2 1.375(3) .
C2 N3 1.336(3) .
C3 C4 1.408(3) .
C3 C8 1.376(4) .
C3 N4 1.399(3) .
C4 C5 1.378(3) .
C4 N1 1.396(3) .
C5 H5 0.9500 .
C5 C6 1.387(4) .
C6 C7 1.412(4) .
C6 C9 1.508(3) .
C7 C8 1.392(3) .
C7 C10 1.504(4) .
C8 H8 0.9500 .
C9 H9A 0.9800 .
C9 H9B 0.9800 .
C9 H9C 0.9800 .
C10 H10A 0.9800 .
C10 H10B 0.9800 .
C10 H10C 0.9800 .
C11 C12 1.392(3) .
C11 C16 1.387(4) .
C12 H12 0.9500 .
C12 C13 1.382(4) .
C13 H13 0.9500 .
C13 C14 1.382(4) .
C14 H14 0.9500 .
C14 C15 1.383(4) .
C15 H15 0.9500 .
C15 C16 1.382(3) .
C16 H16 0.9500 .
N1 H1 1.05(3) .
N3 N4 1.373(3) .
